data_1542723
loop_
_publ_author_name
'Pan, Hongjie'
'Huang, Hu'
'Liu, Weigang'
'Tian, Hua'
'Shi, Yian'

_publ_section_title
;
 Phosphine Oxide-Sc(OTf)3 Catalyzed Highly Regio- and Enantioselective
 Bromoaminocyclization of (E)-Cinnamyl Tosylcarbamates. An Approach to a
 Class of Synthetically Versatile Functionalized Molecules.
;
_journal_issue 5
_journal_name_full 'Organic letters'
_journal_page_first 896
_journal_paper_doi 10.1021/acs.orglett.5b03459
_journal_volume 18
_journal_year 2016
_chemical_absolute_configuration ad
_chemical_formula_moiety 'C16 H18 Br N O3 S'
_chemical_formula_sum 'C16 H18 Br N O3 S'
_chemical_formula_weight 384.28
_space_group_crystal_system monoclinic
_space_group_IT_number 4
_space_group_name_Hall 'P 2yb'
_space_group_name_H-M_alt 'P 1 21 1'
_symmetry_space_group_name_Hall 'P 2yb'
_symmetry_space_group_name_H-M 'P 1 21 1'
_atom_sites_solution_hydrogens mixed
_atom_sites_solution_primary direct
_audit_creation_date 2015-08-10
_audit_creation_method
;
Olex2 1.2
(compiled 2015.01.26 svn.r3150 for OlexSys, GUI svn.r4998)
;
_cell_angle_alpha 90
_cell_angle_beta 108.460(3)
_cell_angle_gamma 90
_cell_formula_units_Z 2
_cell_length_a 5.9781(18)
_cell_length_b 19.198(6)
_cell_length_c 7.657(2)
_cell_measurement_reflns_used 2783
_cell_measurement_temperature 173.1500
_cell_measurement_theta_max 27.4785
_cell_measurement_theta_min 2.1216
_cell_volume 833.6(4)
_computing_cell_refinement 'CrystalClear (Rigaku Inc., 2007)'
_computing_data_collection 'CrystalClear (Rigaku Inc., 2007)'
_computing_data_reduction 'CrystalClear (Rigaku Inc., 2007)'
_computing_molecular_graphics 'Olex2 (Dolomanov et al., 2009)'
_computing_publication_material 'CIFTAB (Sheldrick, 2013)'
_computing_structure_refinement 'SHELXL (Sheldrick, 2014)'
_computing_structure_solution
;
'SHELXT (Sheldrick, 2014)'
;
_diffrn_ambient_temperature 173.1500
_diffrn_detector_area_resol_mean 28.5714
_diffrn_measured_fraction_theta_full 0.988
_diffrn_measured_fraction_theta_max 0.990
_diffrn_measurement_details
;
scan:
    Number of images: 360
               Slice: -110.0000 - 70.0000
         Image width: 0.5000
            Exp time: 6.0000
       Rotation axis: Omega
               Omega: 0.0000
                 Chi: 45.0000
                 Phi: 180.0000
                 XTD: 45.0986
              2theta: -19.9761
scan:
    Number of images: 330
               Slice: -110.0000 - 55.0000
         Image width: 0.5000
            Exp time: 6.0000
       Rotation axis: Omega
               Omega: 0.0000
                 Chi: 45.0000
                 Phi: 0.0000
                 XTD: 45.0986
              2theta: -19.9761
scan:
    Number of images: 328
               Slice: -110.0000 - 54.0000
         Image width: 0.5000
            Exp time: 6.0000
       Rotation axis: Omega
               Omega: 0.0000
                 Chi: 45.0000
                 Phi: 90.0000
                 XTD: 45.2416
              2theta: -19.8995
;
_diffrn_measurement_device
;
Saturn724+ (2x2 bin mode)
;
_diffrn_measurement_device_details
;
AFC10: Fixed Chi 2 circle
;
_diffrn_measurement_device_type 'Saturn724+ CCD'
_diffrn_measurement_method '\w scans at fixed \c = 45\%'
_diffrn_orient_matrix_type d*Trek
_diffrn_orient_matrix_UB_11 0.1678
_diffrn_orient_matrix_UB_12 0.0532
_diffrn_orient_matrix_UB_13 0.0103
_diffrn_orient_matrix_UB_21 0.0011
_diffrn_orient_matrix_UB_22 0.0065
_diffrn_orient_matrix_UB_23 -0.0517
_diffrn_orient_matrix_UB_31 0.0014
_diffrn_orient_matrix_UB_32 0.1366
_diffrn_orient_matrix_UB_33 0.0173
_diffrn_radiation_detector CCD
_diffrn_radiation_monochromator 'Graphite Monochromator'
_diffrn_radiation_type MoK\a
_diffrn_radiation_wavelength 0.71073
_diffrn_reflns_av_R_equivalents 0.0302
_diffrn_reflns_av_unetI/netI 0.0322
_diffrn_reflns_laue_measured_fraction_full 0.988
_diffrn_reflns_laue_measured_fraction_max 0.990
_diffrn_reflns_limit_h_max 7
_diffrn_reflns_limit_h_min -7
_diffrn_reflns_limit_k_max 24
_diffrn_reflns_limit_k_min -24
_diffrn_reflns_limit_l_max 9
_diffrn_reflns_limit_l_min -9
_diffrn_reflns_number 8809
_diffrn_reflns_point_group_measured_fraction_full 0.988
_diffrn_reflns_point_group_measured_fraction_max 0.990
_diffrn_reflns_theta_full 26.000
_diffrn_reflns_theta_max 27.497
_diffrn_reflns_theta_min 2.999
_diffrn_source 'Sealed Tube'
_diffrn_source_current 30.0000
_diffrn_source_power 1.5000
_diffrn_source_voltage 50.0000
_exptl_absorpt_coefficient_mu 2.602
_exptl_absorpt_correction_T_max 1.0000
_exptl_absorpt_correction_T_min 0.7216
_exptl_absorpt_correction_type multi-scan
_exptl_absorpt_process_details 'CrystalClear (Rigaku Inc., 2007)'
_exptl_crystal_colour Colorless
_exptl_crystal_density_diffrn 1.531
_exptl_crystal_description block
_exptl_crystal_F_000 392
_exptl_crystal_size_max 0.24
_exptl_crystal_size_mid 0.21
_exptl_crystal_size_min 0.2
_refine_diff_density_max 0.394
_refine_diff_density_min -0.414
_refine_diff_density_rms 0.049
_refine_ls_abs_structure_details
;
 Refined as an inversion twin.
;
_refine_ls_abs_structure_Flack 0.012(9)
_refine_ls_extinction_method none
_refine_ls_goodness_of_fit_ref 1.111
_refine_ls_hydrogen_treatment constr
_refine_ls_matrix_type full
_refine_ls_number_parameters 201
_refine_ls_number_reflns 3548
_refine_ls_number_restraints 1
_refine_ls_restrained_S_all 1.111
_refine_ls_R_factor_all 0.0290
_refine_ls_R_factor_gt 0.0277
_refine_ls_shift/su_max 0.001
_refine_ls_shift/su_mean 0.000
_refine_ls_structure_factor_coef Fsqd
_refine_ls_weighting_details 'w=1/[\s^2^(Fo^2^)+(0.0299P)^2^+0.1872P] where P=(Fo^2^+2Fc^2^)/3'
_refine_ls_weighting_scheme calc
_refine_ls_wR_factor_gt 0.0671
_refine_ls_wR_factor_ref 0.0678
_reflns_Friedel_coverage 0.943
_reflns_friedel_fraction_full 0.989
_reflns_friedel_fraction_max 0.990
_reflns_number_gt 3449
_reflns_number_total 3548
_reflns_threshold_expression 'I > 2\s(I)'
_cod_data_source_file ol5b03459_si_006.cif
_cod_data_source_block sa4201
_cod_database_code 1542723
_shelx_space_group_comment
;
The symmetry employed for this shelxl refinement is uniquely defined
by the following loop, which should always be used as a source of
symmetry information in preference to the above space-group names.
They are only intended as comments.
;
_diffrn_number_total 1960
_olex2_refinement_description
;
1. Twinned data refinement
 Scales: 0.988(9) 0.012(9)
2. Fixed Uiso
 At 1.2 times of:
  All C(H) groups, All C(H,H) groups, All N(H) groups
 At 1.5 times of:
  All C(H,H,H) groups, All O(H) groups
3.a Riding coordinates:
 O3(H3), N1(H1)
3.b Ternary CH refined with riding coordinates:
 C1(H1A), C2(H2)
3.c Secondary CH2 refined with riding coordinates:
 C3(H3A,H3B)
3.d Aromatic/amide H refined with riding coordinates:
 C5(H5), C6(H6), C7(H7), C8(H8), C9(H9), C11(H11), C12(H12), C14(H14), C15(H15)
3.e Idealised Me refined as rotating group:
 C16(H16A,H16B,H16C)
;
_shelx_shelxl_version_number 2014/7
_olex2_submission_special_instructions 'No special instructions were received'

loop_
_space_group_symop_operation_xyz
'x, y, z'
'-x, y+1/2, -z'

loop_
_atom_site_label
_atom_site_type_symbol
_atom_site_fract_x
_atom_site_fract_y
_atom_site_fract_z
_atom_site_U_iso_or_equiv
_atom_site_adp_type
_atom_site_occupancy
_atom_site_site_symmetry_order
_atom_site_calc_flag
_atom_site_refinement_flags_posn
Br1 Br 0.87162(8) 0.55391(2) 0.61572(5) 0.05088(15) Uani 1 1 d .
S1 S 0.32769(13) 0.49520(4) 0.14000(10) 0.02191(17) Uani 1 1 d .
O1 O 0.0881(4) 0.50167(14) 0.1380(3) 0.0299(5) Uani 1 1 d .
O2 O 0.3803(4) 0.45548(13) -0.0006(3) 0.0301(5) Uani 1 1 d .
O3 O 0.5099(5) 0.44040(18) 0.6897(3) 0.0456(7) Uani 1 1 d .
H3 H 0.4334 0.4402 0.7617 0.068 Uiso 1 1 d R
N1 N 0.4649(4) 0.45808(14) 0.3331(3) 0.0227(5) Uani 1 1 d .
H1 H 0.4449 0.4814 0.4230 0.027 Uiso 1 1 d R
C1 C 0.7126(5) 0.43665(17) 0.3779(4) 0.0227(6) Uani 1 1 d .
H1A H 0.7851 0.4639 0.3019 0.027 Uiso 1 1 calc R
C2 C 0.8459(6) 0.45236(19) 0.5823(5) 0.0288(7) Uani 1 1 d .
H2 H 1.0065 0.4344 0.6079 0.035 Uiso 1 1 calc R
C3 C 0.7478(6) 0.4208(2) 0.7244(4) 0.0320(8) Uani 1 1 d .
H3A H 0.7589 0.3704 0.7209 0.038 Uiso 1 1 calc R
H3B H 0.8407 0.4364 0.8463 0.038 Uiso 1 1 calc R
C4 C 0.7345(6) 0.35988(17) 0.3376(4) 0.0236(6) Uani 1 1 d .
C5 C 0.5806(6) 0.31017(19) 0.3652(5) 0.0276(7) Uani 1 1 d .
H5 H 0.4577 0.3238 0.4077 0.033 Uiso 1 1 calc R
C6 C 0.6079(7) 0.24042(19) 0.3301(5) 0.0349(8) Uani 1 1 d .
H6 H 0.5040 0.2075 0.3493 0.042 Uiso 1 1 calc R
C7 C 0.7903(7) 0.2198(2) 0.2664(6) 0.0403(9) Uani 1 1 d .
H7 H 0.8087 0.1731 0.2425 0.048 Uiso 1 1 calc R
C8 C 0.9435(7) 0.2683(2) 0.2387(6) 0.0456(10) Uani 1 1 d .
H8 H 1.0656 0.2545 0.1957 0.055 Uiso 1 1 calc R
C9 C 0.9168(7) 0.3383(2) 0.2750(6) 0.0355(8) Uani 1 1 d .
H9 H 1.0223 0.3710 0.2569 0.043 Uiso 1 1 calc R
C10 C 0.4451(6) 0.57851(17) 0.1396(4) 0.0238(7) Uani 1 1 d .
C11 C 0.6233(6) 0.58976(18) 0.0625(5) 0.0279(7) Uani 1 1 d .
H11 H 0.6731 0.5539 0.0020 0.033 Uiso 1 1 calc R
C12 C 0.7265(7) 0.6553(2) 0.0767(5) 0.0351(8) Uani 1 1 d .
H12 H 0.8471 0.6628 0.0263 0.042 Uiso 1 1 calc R
C13 C 0.6532(7) 0.7099(2) 0.1648(5) 0.0370(8) Uani 1 1 d .
C14 C 0.4732(8) 0.69763(19) 0.2395(5) 0.0385(9) Uani 1 1 d .
H14 H 0.4219 0.7337 0.2983 0.046 Uiso 1 1 calc R
C15 C 0.3684(7) 0.63231(19) 0.2281(5) 0.0306(8) Uani 1 1 d .
H15 H 0.2484 0.6248 0.2790 0.037 Uiso 1 1 calc R
C16 C 0.7645(10) 0.7806(3) 0.1789(7) 0.0595(13) Uani 1 1 d .
H16A H 0.9268 0.7757 0.1853 0.089 Uiso 1 1 calc GR
H16B H 0.7556 0.8036 0.2878 0.089 Uiso 1 1 calc GR
H16C H 0.6824 0.8077 0.0725 0.089 Uiso 1 1 calc GR

loop_
_atom_site_aniso_label
_atom_site_aniso_U_11
_atom_site_aniso_U_22
_atom_site_aniso_U_33
_atom_site_aniso_U_23
_atom_site_aniso_U_13
_atom_site_aniso_U_12
Br1 0.0667(3) 0.0266(2) 0.0437(2) -0.00569(18) -0.00464(18) -0.0115(2)
S1 0.0238(4) 0.0229(4) 0.0181(3) 0.0000(3) 0.0054(3) 0.0012(3)
O1 0.0222(11) 0.0355(13) 0.0305(12) 0.0026(11) 0.0063(9) 0.0023(11)
O2 0.0425(14) 0.0285(12) 0.0208(11) -0.0029(9) 0.0119(10) -0.0001(11)
O3 0.0424(16) 0.075(2) 0.0218(12) 0.0020(12) 0.0135(11) 0.0065(15)
N1 0.0243(13) 0.0250(13) 0.0193(12) -0.0004(10) 0.0075(10) 0.0029(11)
C1 0.0186(15) 0.0259(16) 0.0234(15) 0.0009(12) 0.0066(12) -0.0029(13)
C2 0.0265(17) 0.0230(17) 0.0306(17) -0.0041(13) 0.0000(13) -0.0003(13)
C3 0.038(2) 0.0352(19) 0.0199(15) -0.0004(13) 0.0040(14) -0.0026(15)
C4 0.0227(15) 0.0249(16) 0.0210(14) 0.0001(12) 0.0038(12) 0.0007(13)
C5 0.0292(18) 0.0267(17) 0.0293(16) 0.0010(13) 0.0128(14) -0.0001(14)
C6 0.042(2) 0.0244(18) 0.0356(18) -0.0005(14) 0.0076(16) -0.0050(15)
C7 0.043(2) 0.0256(19) 0.044(2) -0.0072(16) 0.0024(18) 0.0072(17)
C8 0.035(2) 0.046(2) 0.058(3) -0.015(2) 0.0163(19) 0.0082(18)
C9 0.0293(19) 0.036(2) 0.045(2) -0.0066(16) 0.0171(16) -0.0024(16)
C10 0.0258(16) 0.0227(15) 0.0202(15) 0.0033(11) 0.0034(12) 0.0060(12)
C11 0.0282(17) 0.0262(17) 0.0307(17) 0.0072(13) 0.0113(14) 0.0066(14)
C12 0.0315(19) 0.0335(19) 0.041(2) 0.0089(16) 0.0117(16) 0.0012(15)
C13 0.046(2) 0.0265(18) 0.0322(18) 0.0053(14) 0.0042(16) -0.0047(16)
C14 0.057(2) 0.0251(18) 0.0335(18) -0.0040(14) 0.0147(18) 0.0060(17)
C15 0.039(2) 0.0279(19) 0.0296(18) 0.0015(14) 0.0174(16) 0.0040(15)
C16 0.080(4) 0.038(2) 0.062(3) -0.003(2) 0.025(3) -0.016(2)

loop_
_atom_type_symbol
_atom_type_description
_atom_type_scat_dispersion_real
_atom_type_scat_dispersion_imag
_atom_type_scat_source
C C 0.0033 0.0016 'International Tables Vol C Tables 4.2.6.8 and 6.1.1.4'
H H 0.0000 0.0000 'International Tables Vol C Tables 4.2.6.8 and 6.1.1.4'
Br Br -0.2901 2.4595 'International Tables Vol C Tables 4.2.6.8 and 6.1.1.4'
N N 0.0061 0.0033 'International Tables Vol C Tables 4.2.6.8 and 6.1.1.4'
O O 0.0106 0.0060 'International Tables Vol C Tables 4.2.6.8 and 6.1.1.4'
S S 0.1246 0.1234 'International Tables Vol C Tables 4.2.6.8 and 6.1.1.4'

loop_
_geom_angle_atom_site_label_1
_geom_angle_atom_site_label_2
_geom_angle_atom_site_label_3
_geom_angle
O1 S1 O2 119.63(15)
O1 S1 N1 105.36(14)
O1 S1 C10 108.75(17)
O2 S1 N1 106.56(14)
O2 S1 C10 107.56(15)
N1 S1 C10 108.55(15)
C3 O3 H3 128.0
S1 N1 H1 110.2
C1 N1 S1 121.4(2)
C1 N1 H1 110.1
N1 C1 H1A 108.3
N1 C1 C2 109.9(3)
N1 C1 C4 111.7(3)
C2 C1 H1A 108.3
C4 C1 H1A 108.3
C4 C1 C2 110.2(3)
Br1 C2 H2 107.0
C1 C2 Br1 108.6(2)
C1 C2 H2 107.0
C3 C2 Br1 109.6(3)
C3 C2 C1 117.1(3)
C3 C2 H2 107.0
O3 C3 C2 110.7(3)
O3 C3 H3A 109.5
O3 C3 H3B 109.5
C2 C3 H3A 109.5
C2 C3 H3B 109.5
H3A C3 H3B 108.1
C5 C4 C1 122.2(3)
C9 C4 C1 119.2(3)
C9 C4 C5 118.6(3)
C4 C5 H5 119.6
C6 C5 C4 120.7(3)
C6 C5 H5 119.6
C5 C6 H6 120.1
C5 C6 C7 119.9(4)
C7 C6 H6 120.1
C6 C7 H7 120.0
C8 C7 C6 120.0(4)
C8 C7 H7 120.0
C7 C8 H8 120.0
C7 C8 C9 120.1(4)
C9 C8 H8 120.0
C4 C9 C8 120.7(4)
C4 C9 H9 119.7
C8 C9 H9 119.7
C11 C10 S1 120.4(3)
C11 C10 C15 120.5(3)
C15 C10 S1 119.0(3)
C10 C11 H11 120.4
C10 C11 C12 119.2(3)
C12 C11 H11 120.4
C11 C12 H12 119.3
C13 C12 C11 121.3(4)
C13 C12 H12 119.3
C12 C13 C14 118.4(3)
C12 C13 C16 121.1(4)
C14 C13 C16 120.5(4)
C13 C14 H14 119.4
C13 C14 C15 121.3(3)
C15 C14 H14 119.4
C10 C15 C14 119.2(3)
C10 C15 H15 120.4
C14 C15 H15 120.4
C13 C16 H16A 109.5
C13 C16 H16B 109.5
C13 C16 H16C 109.5
H16A C16 H16B 109.5
H16A C16 H16C 109.5
H16B C16 H16C 109.5

loop_
_geom_bond_atom_site_label_1
_geom_bond_atom_site_label_2
_geom_bond_distance
Br1 C2 1.966(4)
S1 O1 1.433(2)
S1 O2 1.433(2)
S1 N1 1.612(3)
S1 C10 1.747(4)
O3 H3 0.8201
O3 C3 1.413(5)
N1 H1 0.8601
N1 C1 1.469(4)
C1 H1A 0.9800
C1 C2 1.544(4)
C1 C4 1.520(4)
C2 H2 0.9800
C2 C3 1.516(5)
C3 H3A 0.9700
C3 H3B 0.9700
C4 C5 1.387(5)
C4 C9 1.386(5)
C5 H5 0.9300
C5 C6 1.386(5)
C6 H6 0.9300
C6 C7 1.385(6)
C7 H7 0.9300
C7 C8 1.368(6)
C8 H8 0.9300
C8 C9 1.392(6)
C9 H9 0.9300
C10 C11 1.389(5)
C10 C15 1.390(5)
C11 H11 0.9300
C11 C12 1.391(5)
C12 H12 0.9300
C12 C13 1.390(6)
C13 C14 1.390(6)
C13 C16 1.500(6)
C14 H14 0.9300
C14 C15 1.392(5)
C15 H15 0.9300
C16 H16A 0.9600
C16 H16B 0.9600
C16 H16C 0.9600

loop_
_geom_hbond_atom_site_label_D
_geom_hbond_atom_site_label_H
_geom_hbond_atom_site_label_A
_geom_hbond_distance_DH
_geom_hbond_distance_HA
_geom_hbond_distance_DA
_geom_hbond_angle_DHA
_geom_hbond_site_symmetry_A
O3 H3 O2 0.82 1.97 2.733(3) 155.5 1_556
N1 H1 O3 0.86 2.11 2.680(4) 123.5 .

loop_
_geom_torsion_atom_site_label_1
_geom_torsion_atom_site_label_2
_geom_torsion_atom_site_label_3
_geom_torsion_atom_site_label_4
_geom_torsion
Br1 C2 C3 O3 68.3(3)
S1 N1 C1 C2 140.0(2)
S1 N1 C1 C4 -97.3(3)
S1 C10 C11 C12 -175.0(3)
S1 C10 C15 C14 175.5(3)
O1 S1 N1 C1 174.3(2)
O1 S1 C10 C11 -151.5(3)
O1 S1 C10 C15 32.6(3)
O2 S1 N1 C1 46.2(3)
O2 S1 C10 C11 -20.6(3)
O2 S1 C10 C15 163.5(3)
N1 S1 C10 C11 94.3(3)
N1 S1 C10 C15 -81.5(3)
N1 C1 C2 Br1 -68.6(3)
N1 C1 C2 C3 56.1(4)
N1 C1 C4 C5 -36.0(4)
N1 C1 C4 C9 145.4(3)
C1 C2 C3 O3 -56.0(4)
C1 C4 C5 C6 -178.9(3)
C1 C4 C9 C8 179.3(3)
C2 C1 C4 C5 86.5(4)
C2 C1 C4 C9 -92.1(4)
C4 C1 C2 Br1 167.9(2)
C4 C1 C2 C3 -67.4(4)
C4 C5 C6 C7 -0.1(6)
C5 C4 C9 C8 0.6(6)
C5 C6 C7 C8 0.2(6)
C6 C7 C8 C9 0.2(6)
C7 C8 C9 C4 -0.6(6)
C9 C4 C5 C6 -0.3(5)
C10 S1 N1 C1 -69.4(3)
C10 C11 C12 C13 -0.7(5)
C11 C10 C15 C14 -0.4(5)
C11 C12 C13 C14 0.1(6)
C11 C12 C13 C16 -179.7(4)
C12 C13 C14 C15 0.3(6)
C13 C14 C15 C10 -0.2(6)
C15 C10 C11 C12 0.8(5)
C16 C13 C14 C15 -179.8(4)

loop_
_twin_individual_id
_twin_individual_mass_fraction_refined
1 0.988(9)
2 0.012(9)
